data_2212803
loop_
_publ_author_name
'Klap\"otke, Thomas M.'
'Krumm, Burkhard'
'Scherr, Matthias'

_publ_section_title
;
 1,3-Bis[chlorobis(dimethylphenylsilyl)methyl]triselane
;
_journal_coeditor_code BT2303
_journal_issue 4
_journal_name_full 'Acta Crystallographica Section E'
_journal_page_first o1965
_journal_page_last o1966
_journal_paper_doi 10.1107/S1600536807013256
_journal_volume 63
_journal_year 2007
_chemical_formula_iupac 'C34 H44 Cl2 Se3 Si4'
_chemical_formula_moiety 'C34 H44 Cl2 Se3 Si4'
_chemical_formula_sum 'C34 H44 Cl2 Se3 Si4'
_chemical_formula_weight 872.84
_chemical_name_systematic
;
1,3-Bis[chlorobis(dimethylphenylsilyl)methyl]triselane
;
_space_group_IT_number 2
_symmetry_cell_setting triclinic
_symmetry_space_group_name_Hall '-P 1'
_symmetry_space_group_name_H-M 'P -1'
_atom_sites_solution_hydrogens geom
_atom_sites_solution_primary direct
_atom_sites_solution_secondary difmap
_audit_block_code TpsiCl_Se3_cx083_Krumm
_audit_creation_method 'form98_non/compatible with shelxl97-2'
_cell_angle_alpha 94.688(5)
_cell_angle_beta 107.801(5)
_cell_angle_gamma 91.108(5)
_cell_formula_units_Z 2
_cell_length_a 11.297(5)
_cell_length_b 13.012(5)
_cell_length_c 13.751(5)
_cell_measurement_reflns_used 3128
_cell_measurement_temperature 100(2)
_cell_measurement_theta_max 29.9990
_cell_measurement_theta_min 3.6945
_cell_volume 1916.0(13)
_computing_cell_refinement
;
CrysAlis RED (Oxford Diffraction, 2006)
;
_computing_data_collection
;
CrysAlis CCD (Oxford Diffraction, 2006)
;
_computing_data_reduction
;
CrysAlis RED
;
_computing_molecular_graphics 'DIAMOND (Brandenburg, 1996)'
_computing_publication_material SHELXL97
_computing_structure_refinement 'SHELXL97 (Sheldrick, 1997)'
_computing_structure_solution
;
SIR97 (Altomare <i>et al.</i>,  1999)
;
_diffrn_ambient_temperature 100(2)
_diffrn_detector_area_resol_mean 15.9809
_diffrn_measured_fraction_theta_full 0.986
_diffrn_measured_fraction_theta_max 0.986
_diffrn_measurement_device_type 'Oxford Xcalibur3 CCD area-detector'
_diffrn_measurement_method \w
_diffrn_radiation_monochromator graphite
_diffrn_radiation_source 'fine-focus sealed tube'
_diffrn_radiation_type MoK\a
_diffrn_radiation_wavelength 0.71073
_diffrn_reflns_av_R_equivalents 0.0647
_diffrn_reflns_av_sigmaI/netI 0.3503
_diffrn_reflns_limit_h_max 15
_diffrn_reflns_limit_h_min -15
_diffrn_reflns_limit_k_max 18
_diffrn_reflns_limit_k_min -18
_diffrn_reflns_limit_l_max 19
_diffrn_reflns_limit_l_min -19
_diffrn_reflns_number 13467
_diffrn_reflns_theta_full 26.00
_diffrn_reflns_theta_max 29.9990
_diffrn_reflns_theta_min 3.6945
_exptl_absorpt_coefficient_mu 3.167
_exptl_absorpt_correction_T_max 0.83000
_exptl_absorpt_correction_T_min 0.46096
_exptl_absorpt_correction_type multi-scan
_exptl_absorpt_process_details '(ABSPACK; Oxford Diffraction, 2006)'
_exptl_crystal_colour yellow
_exptl_crystal_density_diffrn 1.5130(10)
_exptl_crystal_density_method 'not measured'
_exptl_crystal_description needle
_exptl_crystal_F_000 880
_exptl_crystal_size_max 0.31
_exptl_crystal_size_mid 0.07
_exptl_crystal_size_min 0.06
_refine_diff_density_max 1.362
_refine_diff_density_min -0.682
_refine_ls_extinction_method none
_refine_ls_goodness_of_fit_ref 0.915
_refine_ls_hydrogen_treatment constr
_refine_ls_matrix_type full
_refine_ls_number_parameters 388
_refine_ls_number_reflns 7406
_refine_ls_number_restraints 0
_refine_ls_restrained_S_all 0.915
_refine_ls_R_factor_all 0.1325
_refine_ls_R_factor_gt 0.0645
_refine_ls_shift/su_max 0.000
_refine_ls_shift/su_mean 0.000
_refine_ls_structure_factor_coef Fsqd
_refine_ls_weighting_details 'calc w=1/[\s^2^(Fo^2^)+(0.0485P)^2^] where P=(Fo^2^+2Fc^2^)/3'
_refine_ls_weighting_scheme calc
_refine_ls_wR_factor_gt 0.1260
_refine_ls_wR_factor_ref 0.1402
_reflns_number_gt 7407
_reflns_number_total 11156
_reflns_threshold_expression I>2\s(I)
_cod_data_source_file bt2303.cif
_cod_data_source_block I
_cod_database_code 2212803
_cod_database_fobs_code 2212803

loop_
_symmetry_equiv_pos_as_xyz
'x, y, z'
'-x, -y, -z'

loop_
_atom_site_type_symbol
_atom_site_label
_atom_site_fract_x
_atom_site_fract_y
_atom_site_fract_z
_atom_site_U_iso_or_equiv
_atom_site_adp_type
_atom_site_calc_flag
_atom_site_refinement_flags
_atom_site_occupancy
Se Se1 -0.07903(8) 0.62770(6) 0.20448(6) 0.0224(2) Uani d . 1
Se Se2 0.05626(8) 0.49917(7) 0.26132(7) 0.0237(2) Uani d . 1
Se Se3 -0.08542(9) 0.36528(7) 0.25082(6) 0.0247(2) Uani d . 1
Cl Cl2 -0.1343(2) 0.38785(16) 0.01522(16) 0.0275(5) Uani d . 1
Cl Cl1 -0.1234(2) 0.59878(16) 0.41606(16) 0.0258(5) Uani d . 1
Si Si2 -0.2764(2) 0.74238(18) 0.27300(17) 0.0211(6) Uani d . 1
Si Si4 0.0097(2) 0.20932(18) 0.10291(17) 0.0213(6) Uani d . 1
Si Si3 -0.2865(2) 0.23571(18) 0.08423(18) 0.0243(6) Uani d . 1
Si Si1 0.0202(2) 0.78904(18) 0.40342(17) 0.0212(6) Uani d . 1
C C13 0.2132(8) 0.6587(6) 0.5041(6) 0.026(2) Uani d . 1
H H13 0.1668 0.6526 0.5507 0.032 Uiso calc R 1
C C34 0.2041(8) 0.3492(6) 0.0900(6) 0.020(2) Uani d . 1
H H34 0.1557 0.3526 0.0205 0.024 Uiso calc R 1
C C17 0.2386(8) 0.7239(6) 0.3554(6) 0.027(2) Uani d . 1
H H17 0.2102 0.7639 0.2987 0.032 Uiso calc R 1
C C4 -0.3094(7) 0.8395(7) 0.3688(6) 0.024(2) Uani d . 1
C C12 0.1693(7) 0.7202(6) 0.4239(6) 0.021(2) Uani d . 1
C C18 -0.1245(8) 0.2947(6) 0.1092(6) 0.024(2) Uani d . 1
C C29 0.1620(7) 0.2877(6) 0.1532(6) 0.020(2) Uani d . 1
C C14 0.3209(8) 0.6063(6) 0.5191(6) 0.026(2) Uani d . 1
H H14 0.3503 0.5673 0.5765 0.031 Uiso calc R 1
C C26 -0.3250(8) 0.0298(6) -0.0149(7) 0.027(2) Uani d . 1
H H26 -0.3081 0.0085 0.0523 0.033 Uiso calc R 1
C C33 0.3157(8) 0.4044(7) 0.1295(7) 0.030(2) Uani d . 1
H H33 0.3415 0.4486 0.0874 0.036 Uiso calc R 1
C C15 0.3867(8) 0.6119(6) 0.4472(7) 0.030(2) Uani d . 1
H H15 0.4593 0.5739 0.4541 0.036 Uiso calc R 1
C C20 -0.2964(9) 0.1737(7) 0.1984(6) 0.036(2) Uani d . 1
H H20A -0.2779 0.2256 0.2575 0.054 Uiso calc R 1
H H20B -0.2360 0.1196 0.2133 0.054 Uiso calc R 1
H H20C -0.3805 0.1431 0.1848 0.054 Uiso calc R 1
C C25 -0.3512(9) -0.0451(7) -0.0968(8) 0.042(3) Uani d . 1
H H25 -0.3511 -0.1163 -0.0859 0.050 Uiso calc R 1
C C16 0.3450(8) 0.6726(7) 0.3671(7) 0.032(2) Uani d . 1
H H16 0.3906 0.6786 0.3200 0.038 Uiso calc R 1
C C30 0.2391(8) 0.2832(6) 0.2520(7) 0.030(2) Uani d . 1
H H30 0.2138 0.2402 0.2954 0.036 Uiso calc R 1
C C5 -0.3030(7) 0.9451(6) 0.3572(6) 0.024(2) Uani d . 1
H H5 -0.2854 0.9675 0.2988 0.029 Uiso calc R 1
C C7 -0.3497(8) 0.9873(7) 0.5123(7) 0.035(2) Uani d . 1
H H7 -0.3643 1.0372 0.5613 0.042 Uiso calc R 1
C C24 -0.3771(8) -0.0152(7) -0.1932(7) 0.030(2) Uani d . 1
H H24 -0.3950 -0.0662 -0.2499 0.036 Uiso calc R 1
C C23 -0.3780(8) 0.0869(7) -0.2102(6) 0.027(2) Uani d . 1
H H23 -0.3980 0.1062 -0.2783 0.033 Uiso calc R 1
C C28 0.0150(8) 0.1022(6) 0.1862(6) 0.024(2) Uani d . 1
H H28A 0.0271 0.1312 0.2568 0.037 Uiso calc R 1
H H28B 0.0842 0.0586 0.1844 0.037 Uiso calc R 1
H H28C -0.0635 0.0607 0.1611 0.037 Uiso calc R 1
C C9 -0.3375(7) 0.8096(7) 0.4546(6) 0.029(2) Uani d . 1
H H9 -0.3438 0.7386 0.4649 0.034 Uiso calc R 1
C C31 0.3509(9) 0.3383(7) 0.2901(7) 0.038(3) Uani d . 1
H H31 0.4004 0.3354 0.3594 0.046 Uiso calc R 1
C C1 -0.1116(8) 0.6950(6) 0.3288(6) 0.022(2) Uani d . 1
C C8 -0.3563(8) 0.8853(8) 0.5248(7) 0.039(3) Uani d . 1
H H8 -0.3744 0.8649 0.5837 0.047 Uiso calc R 1
C C32 0.3904(9) 0.3978(8) 0.2264(8) 0.045(3) Uani d . 1
H H32 0.4693 0.4339 0.2504 0.054 Uiso calc R 1
C C11 0.0181(8) 0.8965(6) 0.3230(6) 0.024(2) Uani d . 1
H H11A 0.0274 0.8695 0.2572 0.036 Uiso calc R 1
H H11B 0.0869 0.9465 0.3582 0.036 Uiso calc R 1
H H11C -0.0611 0.9305 0.3109 0.036 Uiso calc R 1
C C6 -0.3222(7) 1.0173(7) 0.4299(7) 0.028(2) Uani d . 1
H H6 -0.3160 1.0888 0.4216 0.034 Uiso calc R 1
C C2 -0.2888(8) 0.8051(6) 0.1525(6) 0.023(2) Uani d . 1
H H2A -0.2295 0.8647 0.1682 0.034 Uiso calc R 1
H H2B -0.3735 0.8280 0.1238 0.034 Uiso calc R 1
H H2C -0.2697 0.7553 0.1026 0.034 Uiso calc R 1
C C27 -0.0110(8) 0.1563(6) -0.0314(6) 0.026(2) Uani d . 1
H H27A -0.0128 0.2133 -0.0741 0.039 Uiso calc R 1
H H27B -0.0895 0.1150 -0.0578 0.039 Uiso calc R 1
H H27C 0.0584 0.1128 -0.0329 0.039 Uiso calc R 1
C C22 -0.3494(7) 0.1625(7) -0.1278(7) 0.029(2) Uani d . 1
H H22 -0.3482 0.2335 -0.1395 0.034 Uiso calc R 1
C C10 0.0029(7) 0.8369(6) 0.5275(6) 0.022(2) Uani d . 1
H H10A 0.0046 0.7790 0.5691 0.033 Uiso calc R 1
H H10B -0.0766 0.8704 0.5162 0.033 Uiso calc R 1
H H10C 0.0714 0.8870 0.5634 0.033 Uiso calc R 1
C C21 -0.3223(7) 0.1335(6) -0.0264(6) 0.023(2) Uani d . 1
C C19 -0.4011(8) 0.3394(7) 0.0542(7) 0.036(2) Uani d . 1
H H19A -0.3943 0.3720 -0.0058 0.054 Uiso calc R 1
H H19B -0.3834 0.3914 0.1131 0.054 Uiso calc R 1
H H19C -0.4855 0.3091 0.0395 0.054 Uiso calc R 1
C C3 -0.3896(8) 0.6296(6) 0.2440(6) 0.028(2) Uani d . 1
H H3A -0.3714 0.5797 0.1937 0.042 Uiso calc R 1
H H3B -0.4742 0.6529 0.2159 0.042 Uiso calc R 1
H H3C -0.3826 0.5969 0.3071 0.042 Uiso calc R 1

loop_
_atom_site_aniso_label
_atom_site_aniso_U_11
_atom_site_aniso_U_22
_atom_site_aniso_U_33
_atom_site_aniso_U_12
_atom_site_aniso_U_13
_atom_site_aniso_U_23
Se1 0.0299(6) 0.0203(5) 0.0177(5) 0.0059(4) 0.0085(4) 0.0000(4)
Se2 0.0251(6) 0.0201(5) 0.0263(5) 0.0023(4) 0.0091(4) -0.0005(4)
Se3 0.0326(6) 0.0203(5) 0.0221(5) -0.0033(4) 0.0112(4) -0.0026(4)
Cl2 0.0351(14) 0.0231(12) 0.0233(13) 0.0041(11) 0.0065(10) 0.0057(10)
Cl1 0.0310(14) 0.0233(12) 0.0262(13) 0.0020(10) 0.0128(10) 0.0040(10)
Si2 0.0221(14) 0.0224(13) 0.0200(14) 0.0023(11) 0.0082(11) 0.0011(11)
Si4 0.0249(15) 0.0239(14) 0.0171(14) 0.0014(12) 0.0098(11) 0.0007(11)
Si3 0.0254(15) 0.0281(15) 0.0194(14) -0.0001(12) 0.0081(11) -0.0011(11)
Si1 0.0210(14) 0.0252(14) 0.0189(14) 0.0040(12) 0.0075(11) 0.0062(11)
C13 0.034(6) 0.023(5) 0.021(5) 0.000(5) 0.007(4) -0.001(4)
C34 0.027(5) 0.025(5) 0.010(4) 0.019(4) 0.006(4) 0.005(4)
C17 0.028(6) 0.032(5) 0.025(5) -0.003(5) 0.016(4) -0.002(4)
C4 0.009(5) 0.037(6) 0.021(5) 0.001(4) -0.001(4) 0.003(4)
C12 0.012(5) 0.025(5) 0.027(5) 0.001(4) 0.006(4) 0.010(4)
C18 0.032(6) 0.014(5) 0.025(5) 0.000(4) 0.006(4) 0.008(4)
C29 0.017(5) 0.013(4) 0.034(6) 0.011(4) 0.010(4) 0.012(4)
C14 0.033(6) 0.014(6) 0.025(5) 0.010(5) 0.010(4) 0.011(4)
C26 0.036(6) 0.021(5) 0.027(6) 0.001(4) 0.012(4) 0.004(4)
C33 0.032(6) 0.030(6) 0.030(6) 0.012(5) 0.011(5) 0.003(4)
C15 0.009(5) 0.025(5) 0.049(6) 0.008(4) -0.002(4) 0.011(5)
C20 0.048(7) 0.035(6) 0.029(6) -0.013(5) 0.022(5) -0.004(4)
C25 0.047(7) 0.028(6) 0.051(7) -0.013(5) 0.019(6) 0.000(5)
C16 0.012(5) 0.045(6) 0.039(6) 0.003(5) 0.010(4) -0.001(5)
C30 0.035(6) 0.015(5) 0.038(6) -0.006(4) 0.007(5) 0.014(4)
C5 0.020(5) 0.028(5) 0.023(5) 0.000(4) 0.005(4) 0.004(4)
C7 0.026(6) 0.028(6) 0.047(7) 0.007(5) 0.007(5) -0.013(5)
C24 0.029(6) 0.036(6) 0.021(5) -0.016(5) 0.008(4) -0.014(4)
C23 0.031(6) 0.036(6) 0.018(5) 0.004(5) 0.011(4) 0.000(4)
C28 0.026(5) 0.019(5) 0.022(5) -0.007(4) -0.002(4) 0.002(4)
C9 0.020(5) 0.032(6) 0.030(6) 0.006(4) 0.001(4) 0.004(5)
C31 0.035(6) 0.038(6) 0.034(6) -0.012(5) 0.003(5) 0.000(5)
C1 0.037(6) 0.020(5) 0.013(5) 0.011(4) 0.009(4) 0.009(4)
C8 0.033(6) 0.066(8) 0.023(6) 0.021(6) 0.011(5) 0.018(5)
C32 0.029(6) 0.046(7) 0.057(8) 0.000(5) 0.005(6) 0.013(6)
C11 0.038(6) 0.015(5) 0.027(5) 0.006(4) 0.018(4) 0.013(4)
C6 0.017(5) 0.021(5) 0.042(6) -0.002(4) 0.002(5) 0.006(5)
C2 0.027(5) 0.022(5) 0.018(5) 0.007(4) 0.004(4) 0.004(4)
C27 0.027(5) 0.021(5) 0.024(5) 0.004(4) -0.002(4) 0.002(4)
C22 0.020(5) 0.032(6) 0.032(6) 0.000(4) 0.006(4) 0.008(5)
C10 0.019(5) 0.020(5) 0.019(5) -0.011(4) -0.005(4) -0.005(4)
C21 0.007(5) 0.029(5) 0.029(5) -0.006(4) 0.000(4) 0.003(4)
C19 0.027(6) 0.038(6) 0.040(6) -0.004(5) 0.007(5) -0.003(5)
C3 0.031(6) 0.018(5) 0.033(6) 0.010(4) 0.009(4) -0.006(4)

loop_
_atom_type_symbol
_atom_type_description
_atom_type_scat_dispersion_real
_atom_type_scat_dispersion_imag
_atom_type_scat_source
C C 0.0033 0.0016 'International Tables Vol C Tables 4.2.6.8 and 6.1.1.4'
H H 0.0000 0.0000 'International Tables Vol C Tables 4.2.6.8 and 6.1.1.4'
Si Si 0.0817 0.0704 'International Tables Vol C Tables 4.2.6.8 and 6.1.1.4'
Cl Cl 0.1484 0.1585 'International Tables Vol C Tables 4.2.6.8 and 6.1.1.4'
Se Se -0.0929 2.2259 'International Tables Vol C Tables 4.2.6.8 and 6.1.1.4'

loop_
_geom_angle_atom_site_label_1
_geom_angle_atom_site_label_2
_geom_angle_atom_site_label_3
_geom_angle
C1 Se1 Se2 105.9(2)
Se1 Se2 Se3 99.68(6)
C18 Se3 Se2 106.2(2)
C3 Si2 C2 109.7(4)
C3 Si2 C4 110.4(4)
C2 Si2 C4 108.9(4)
C3 Si2 C1 108.7(4)
C2 Si2 C1 109.9(4)
C4 Si2 C1 109.2(3)
C27 Si4 C28 110.3(4)
C27 Si4 C29 109.0(4)
C28 Si4 C29 108.4(4)
C27 Si4 C18 110.7(4)
C28 Si4 C18 108.7(4)
C29 Si4 C18 109.7(4)
C20 Si3 C19 110.3(4)
C20 Si3 C21 107.9(4)
C19 Si3 C21 109.9(4)
C20 Si3 C18 110.0(4)
C19 Si3 C18 109.0(4)
C21 Si3 C18 109.8(4)
C10 Si1 C11 110.7(4)
C10 Si1 C12 110.0(4)
C11 Si1 C12 110.1(4)
C10 Si1 C1 111.5(3)
C11 Si1 C1 106.8(4)
C12 Si1 C1 107.7(4)
C14 C13 C12 122.8(8)
C14 C13 H13 118.6
C12 C13 H13 118.6
C33 C34 C29 119.4(8)
C33 C34 H34 120.3
C29 C34 H34 120.3
C16 C17 C12 122.5(8)
C16 C17 H17 118.8
C12 C17 H17 118.8
C9 C4 C5 118.0(8)
C9 C4 Si2 121.6(7)
C5 C4 Si2 120.4(6)
C13 C12 C17 116.4(8)
C13 C12 Si1 122.1(6)
C17 C12 Si1 121.3(6)
Cl2 C18 Si3 107.3(4)
Cl2 C18 Si4 105.8(4)
Si3 C18 Si4 120.4(4)
Cl2 C18 Se3 111.2(4)
Si3 C18 Se3 103.1(4)
Si4 C18 Se3 108.9(4)
C30 C29 C34 117.3(8)
C30 C29 Si4 121.3(6)
C34 C29 Si4 121.4(6)
C13 C14 C15 118.5(7)
C13 C14 H14 120.8
C15 C14 H14 120.8
C21 C26 C25 122.8(8)
C21 C26 H26 118.6
C25 C26 H26 118.6
C32 C33 C34 122.2(9)
C32 C33 H33 118.9
C34 C33 H33 118.9
C16 C15 C14 119.7(8)
C16 C15 H15 120.2
C14 C15 H15 120.2
Si3 C20 H20A 109.5
Si3 C20 H20B 109.5
H20A C20 H20B 109.5
Si3 C20 H20C 109.5
H20A C20 H20C 109.5
H20B C20 H20C 109.5
C24 C25 C26 118.9(9)
C24 C25 H25 120.6
C26 C25 H25 120.6
C17 C16 C15 120.1(8)
C17 C16 H16 120.0
C15 C16 H16 120.0
C31 C30 C29 122.6(8)
C31 C30 H30 118.7
C29 C30 H30 118.7
C6 C5 C4 120.6(8)
C6 C5 H5 119.7
C4 C5 H5 119.7
C6 C7 C8 119.4(9)
C6 C7 H7 120.3
C8 C7 H7 120.3
C25 C24 C23 121.2(8)
C25 C24 H24 119.4
C23 C24 H24 119.4
C24 C23 C22 120.1(8)
C24 C23 H23 119.9
C22 C23 H23 119.9
Si4 C28 H28A 109.5
Si4 C28 H28B 109.5
H28A C28 H28B 109.5
Si4 C28 H28C 109.5
H28A C28 H28C 109.5
H28B C28 H28C 109.5
C8 C9 C4 118.9(9)
C8 C9 H9 120.6
C4 C9 H9 120.6
C30 C31 C32 119.1(9)
C30 C31 H31 120.5
C32 C31 H31 120.5
Cl1 C1 Si1 106.5(4)
Cl1 C1 Si2 106.1(4)
Si1 C1 Si2 120.2(4)
Cl1 C1 Se1 110.7(4)
Si1 C1 Se1 111.1(4)
Si2 C1 Se1 102.1(4)
C7 C8 C9 122.3(9)
C7 C8 H8 118.8
C9 C8 H8 118.8
C33 C32 C31 119.4(10)
C33 C32 H32 120.3
C31 C32 H32 120.3
Si1 C11 H11A 109.5
Si1 C11 H11B 109.5
H11A C11 H11B 109.5
Si1 C11 H11C 109.5
H11A C11 H11C 109.5
H11B C11 H11C 109.5
C7 C6 C5 120.7(8)
C7 C6 H6 119.6
C5 C6 H6 119.6
Si2 C2 H2A 109.5
Si2 C2 H2B 109.5
H2A C2 H2B 109.5
Si2 C2 H2C 109.5
H2A C2 H2C 109.5
H2B C2 H2C 109.5
Si4 C27 H27A 109.5
Si4 C27 H27B 109.5
H27A C27 H27B 109.5
Si4 C27 H27C 109.5
H27A C27 H27C 109.5
H27B C27 H27C 109.5
C23 C22 C21 119.8(8)
C23 C22 H22 120.1
C21 C22 H22 120.1
Si1 C10 H10A 109.5
Si1 C10 H10B 109.5
H10A C10 H10B 109.5
Si1 C10 H10C 109.5
H10A C10 H10C 109.5
H10B C10 H10C 109.5
C26 C21 C22 117.1(8)
C26 C21 Si3 123.2(6)
C22 C21 Si3 119.7(6)
Si3 C19 H19A 109.5
Si3 C19 H19B 109.5
H19A C19 H19B 109.5
Si3 C19 H19C 109.5
H19A C19 H19C 109.5
H19B C19 H19C 109.5
Si2 C3 H3A 109.5
Si2 C3 H3B 109.5
H3A C3 H3B 109.5
Si2 C3 H3C 109.5
H3A C3 H3C 109.5
H3B C3 H3C 109.5

loop_
_geom_bond_atom_site_label_1
_geom_bond_atom_site_label_2
_geom_bond_distance
Se1 C1 1.995(8)
Se1 Se2 2.3077(13)
Se2 Se3 2.3081(14)
Se3 C18 1.999(8)
Cl2 C18 1.824(8)
Cl1 C1 1.833(8)
Si2 C3 1.862(8)
Si2 C2 1.874(8)
Si2 C4 1.875(9)
Si2 C1 1.919(8)
Si4 C27 1.861(8)
Si4 C28 1.865(8)
Si4 C29 1.889(9)
Si4 C18 1.916(9)
Si3 C20 1.855(8)
Si3 C19 1.870(9)
Si3 C21 1.876(9)
Si3 C18 1.890(9)
Si1 C10 1.837(8)
Si1 C11 1.849(7)
Si1 C12 1.878(8)
Si1 C1 1.886(9)
C13 C14 1.374(11)
C13 C12 1.388(10)
C13 H13 0.9500
C34 C33 1.372(11)
C34 C29 1.405(10)
C34 H34 0.9500
C17 C16 1.359(11)
C17 C12 1.400(10)
C17 H17 0.9500
C4 C9 1.394(11)
C4 C5 1.400(11)
C29 C30 1.378(11)
C14 C15 1.412(11)
C14 H14 0.9500
C26 C21 1.373(11)
C26 C25 1.383(11)
C26 H26 0.9500
C33 C32 1.352(12)
C33 H33 0.9500
C15 C16 1.378(11)
C15 H15 0.9500
C20 H20A 0.9800
C20 H20B 0.9800
C20 H20C 0.9800
C25 C24 1.359(12)
C25 H25 0.9500
C16 H16 0.9500
C30 C31 1.372(11)
C30 H30 0.9500
C5 C6 1.384(11)
C5 H5 0.9500
C7 C6 1.347(12)
C7 C8 1.356(12)
C7 H7 0.9500
C24 C23 1.366(11)
C24 H24 0.9500
C23 C22 1.393(11)
C23 H23 0.9500
C28 H28A 0.9800
C28 H28B 0.9800
C28 H28C 0.9800
C9 C8 1.386(12)
C9 H9 0.9500
C31 C32 1.379(12)
C31 H31 0.9500
C8 H8 0.9500
C32 H32 0.9500
C11 H11A 0.9800
C11 H11B 0.9800
C11 H11C 0.9800
C6 H6 0.9500
C2 H2A 0.9800
C2 H2B 0.9800
C2 H2C 0.9800
C27 H27A 0.9800
C27 H27B 0.9800
C27 H27C 0.9800
C22 C21 1.417(11)
C22 H22 0.9500
C10 H10A 0.9800
C10 H10B 0.9800
C10 H10C 0.9800
C19 H19A 0.9800
C19 H19B 0.9800
C19 H19C 0.9800
C3 H3A 0.9800
C3 H3B 0.9800
C3 H3C 0.9800

loop_
_geom_torsion_atom_site_label_1
_geom_torsion_atom_site_label_2
_geom_torsion_atom_site_label_3
_geom_torsion_atom_site_label_4
_geom_torsion
C1 Se1 Se2 Se3 88.4(3)
Se1 Se2 Se3 C18 89.3(2)
C3 Si2 C4 C9 43.2(8)
C2 Si2 C4 C9 163.7(7)
C1 Si2 C4 C9 -76.2(7)
C3 Si2 C4 C5 -138.5(7)
C2 Si2 C4 C5 -18.0(8)
C1 Si2 C4 C5 102.1(7)
C14 C13 C12 C17 2.1(12)
C14 C13 C12 Si1 178.8(6)
C16 C17 C12 C13 -1.5(12)
C16 C17 C12 Si1 -178.2(7)
C10 Si1 C12 C13 37.7(8)
C11 Si1 C12 C13 160.0(7)
C1 Si1 C12 C13 -84.0(7)
C10 Si1 C12 C17 -145.7(7)
C11 Si1 C12 C17 -23.5(8)
C1 Si1 C12 C17 92.6(7)
C20 Si3 C18 Cl2 -161.8(4)
C19 Si3 C18 Cl2 -40.8(5)
C21 Si3 C18 Cl2 79.7(5)
C20 Si3 C18 Si4 77.3(6)
C19 Si3 C18 Si4 -161.7(4)
C21 Si3 C18 Si4 -41.3(6)
C20 Si3 C18 Se3 -44.3(5)
C19 Si3 C18 Se3 76.7(4)
C21 Si3 C18 Se3 -162.9(3)
C27 Si4 C18 Cl2 -52.4(5)
C28 Si4 C18 Cl2 -173.7(4)
C29 Si4 C18 Cl2 67.9(5)
C27 Si4 C18 Si3 69.3(5)
C28 Si4 C18 Si3 -52.0(6)
C29 Si4 C18 Si3 -170.4(4)
C27 Si4 C18 Se3 -172.0(4)
C28 Si4 C18 Se3 66.7(4)
C29 Si4 C18 Se3 -51.7(5)
Se2 Se3 C18 Cl2 -38.6(4)
Se2 Se3 C18 Si3 -153.3(3)
Se2 Se3 C18 Si4 77.6(3)
C33 C34 C29 C30 -2.5(11)
C33 C34 C29 Si4 -179.5(6)
C27 Si4 C29 C30 -139.3(7)
C28 Si4 C29 C30 -19.2(8)
C18 Si4 C29 C30 99.3(7)
C27 Si4 C29 C34 37.6(7)
C28 Si4 C29 C34 157.7(6)
C18 Si4 C29 C34 -83.8(7)
C12 C13 C14 C15 -2.8(13)
C29 C34 C33 C32 3.4(13)
C13 C14 C15 C16 2.8(13)
C21 C26 C25 C24 -0.9(14)
C12 C17 C16 C15 1.7(13)
C14 C15 C16 C17 -2.3(13)
C34 C29 C30 C31 2.1(13)
Si4 C29 C30 C31 179.2(7)
C9 C4 C5 C6 1.0(12)
Si2 C4 C5 C6 -177.3(6)
C26 C25 C24 C23 -0.2(14)
C25 C24 C23 C22 1.3(13)
C5 C4 C9 C8 -0.8(12)
Si2 C4 C9 C8 177.5(6)
C29 C30 C31 C32 -2.4(14)
C10 Si1 C1 Cl1 -50.9(5)
C11 Si1 C1 Cl1 -171.9(4)
C12 Si1 C1 Cl1 69.9(5)
C10 Si1 C1 Si2 69.5(5)
C11 Si1 C1 Si2 -51.5(5)
C12 Si1 C1 Si2 -169.7(4)
C10 Si1 C1 Se1 -171.5(4)
C11 Si1 C1 Se1 67.5(4)
C12 Si1 C1 Se1 -50.7(5)
C3 Si2 C1 Cl1 -40.8(5)
C2 Si2 C1 Cl1 -160.9(4)
C4 Si2 C1 Cl1 79.7(5)
C3 Si2 C1 Si1 -161.4(4)
C2 Si2 C1 Si1 78.5(5)
C4 Si2 C1 Si1 -40.9(6)
C3 Si2 C1 Se1 75.2(4)
C2 Si2 C1 Se1 -44.9(5)
C4 Si2 C1 Se1 -164.3(4)
Se2 Se1 C1 Cl1 -38.3(4)
Se2 Se1 C1 Si1 79.7(4)
Se2 Se1 C1 Si2 -151.0(2)
C6 C7 C8 C9 -1.0(14)
C4 C9 C8 C7 0.8(13)
C34 C33 C32 C31 -3.6(14)
C30 C31 C32 C33 3.0(14)
C8 C7 C6 C5 1.2(13)
C4 C5 C6 C7 -1.2(13)
C24 C23 C22 C21 -1.4(13)
C25 C26 C21 C22 0.8(13)
C25 C26 C21 Si3 -179.9(7)
C23 C22 C21 C26 0.4(12)
C23 C22 C21 Si3 -179.0(6)
C20 Si3 C21 C26 -13.8(8)
C19 Si3 C21 C26 -134.1(7)
C18 Si3 C21 C26 106.1(7)
C20 Si3 C21 C22 165.5(6)
C19 Si3 C21 C22 45.2(7)
C18 Si3 C21 C22 -74.6(7)

loop_
_cod_related_entry_id
_cod_related_entry_database
_cod_related_entry_code
1 ChemSpider 21125050
